data_7063968
loop_
_publ_author_name
'Chen, Silu'
'Ma, Lan'
'Yue, Chao'
'Du, Biao'
'Lu, Cuifen'
'Long, Chunyan'
'Wu, Wanbing'
'Li, Sicheng'
'He, Qiao'
'Yue, Guizhou'

_publ_section_title
;
 Base-controlled diastereoselective [3+2]-cycloaddition and Michael
 addition of isatin ketonitrones and chalcones to construct
 spiropyrrolidine oxoindoles and \g-substituted isatin ketonitrones
;
_journal_issue 39
_journal_name_full 'New Journal of Chemistry'
_journal_page_first 16978
_journal_page_last 16988
_journal_paper_doi 10.1039/D5NJ02378E
_journal_volume 49
_journal_year 2025
_chemical_formula_moiety 'C37 H29 Br N2 O3'
_chemical_formula_sum 'C37 H29 Br N2 O3'
_chemical_formula_weight 629.53
_space_group_crystal_system triclinic
_space_group_IT_number 2
_space_group_name_Hall '-P 1'
_space_group_name_H-M_alt 'P -1'
_atom_sites_solution_hydrogens geom
_atom_sites_solution_primary dual
_audit_creation_date 2024-04-23
_audit_creation_method
;
Olex2 1.5
(compiled 2021.08.20 svn.r13c46975 for OlexSys, GUI svn.r6396)
;
_audit_update_record
;
2024-04-28 deposited with the CCDC.	2025-08-25 downloaded from the CCDC.
;
_cell_angle_alpha 70.206(4)
_cell_angle_beta 89.215(4)
_cell_angle_gamma 73.626(4)
_cell_formula_units_Z 4
_cell_length_a 12.5390(15)
_cell_length_b 14.6451(17)
_cell_length_c 19.265(2)
_cell_measurement_reflns_used 9949
_cell_measurement_temperature 150.00
_cell_measurement_theta_max 57.117
_cell_measurement_theta_min 2.953
_cell_volume 3180.6(6)
_computing_cell_refinement 'SAINT V8.40B (?, 2016)'
_computing_data_reduction 'SAINT V8.40B (?, 2016)'
_computing_molecular_graphics 'Olex2 1.5 (Dolomanov et al., 2009)'
_computing_publication_material 'Olex2 1.5 (Dolomanov et al., 2009)'
_computing_structure_refinement 'SHELXL 2018/3 (Sheldrick, 2015)'
_computing_structure_solution 'SHELXT 2014/5 (Sheldrick, 2014)'
_diffrn_ambient_temperature 150.00
_diffrn_measured_fraction_theta_full 0.999
_diffrn_measured_fraction_theta_max 0.990
_diffrn_measurement_device_type 'Bruker APEX-II CCD'
_diffrn_measurement_method '\f and \w scans'
_diffrn_radiation_monochromator graphite
_diffrn_radiation_type MoK\a
_diffrn_radiation_wavelength 0.71073
_diffrn_reflns_av_R_equivalents 0.0401
_diffrn_reflns_av_unetI/netI 0.0370
_diffrn_reflns_Laue_measured_fraction_full 0.999
_diffrn_reflns_Laue_measured_fraction_max 0.990
_diffrn_reflns_limit_h_max 15
_diffrn_reflns_limit_h_min -15
_diffrn_reflns_limit_k_max 18
_diffrn_reflns_limit_k_min -18
_diffrn_reflns_limit_l_max 24
_diffrn_reflns_limit_l_min -23
_diffrn_reflns_number 59626
_diffrn_reflns_point_group_measured_fraction_full 0.999
_diffrn_reflns_point_group_measured_fraction_max 0.990
_diffrn_reflns_theta_full 25.242
_diffrn_reflns_theta_max 26.474
_diffrn_reflns_theta_min 1.564
_diffrn_source_current 2.86
_diffrn_source_power 0.19977099999999998
_diffrn_source_voltage 69.85
_diffrn_standards_number 0
_exptl_absorpt_coefficient_mu 1.331
_exptl_absorpt_correction_T_max 0.7512
_exptl_absorpt_correction_T_min 0.5907
_exptl_absorpt_correction_type multi-scan
_exptl_absorpt_process_details
;
SADABS-2016/2 (Bruker,2016/2) was used for absorption correction.
wR2(int) was 0.1641 before and 0.0782 after correction.
The Ratio of minimum to maximum transmission is 0.7863.
The \l/2 correction factor is Not present.
;
_exptl_crystal_colour yellow
_exptl_crystal_colour_primary yellow
_exptl_crystal_density_diffrn 1.315
_exptl_crystal_description block
_exptl_crystal_F_000 1296
_exptl_crystal_size_max 0.2
_exptl_crystal_size_mid 0.12
_exptl_crystal_size_min 0.11
_refine_diff_density_max 1.175
_refine_diff_density_min -1.121
_refine_diff_density_rms 0.061
_refine_ls_extinction_method none
_refine_ls_goodness_of_fit_ref 1.073
_refine_ls_hydrogen_treatment constr
_refine_ls_matrix_type full
_refine_ls_number_parameters 775
_refine_ls_number_reflns 13026
_refine_ls_number_restraints 0
_refine_ls_restrained_S_all 1.073
_refine_ls_R_factor_all 0.0484
_refine_ls_R_factor_gt 0.0406
_refine_ls_shift/su_max 0.002
_refine_ls_shift/su_mean 0.000
_refine_ls_structure_factor_coef Fsqd
_refine_ls_weighting_details 'w=1/[\s^2^(Fo^2^)+(0.0583P)^2^+1.7873P] where P=(Fo^2^+2Fc^2^)/3'
_refine_ls_weighting_scheme calc
_refine_ls_wR_factor_gt 0.1133
_refine_ls_wR_factor_ref 0.1199
_reflns_Friedel_coverage 0.000
_reflns_number_gt 11056
_reflns_number_total 13026
_reflns_threshold_expression 'I > 2\s(I)'
_cod_data_source_file d5nj02378e2.cif
_cod_data_source_block 20240416_lgz_0m_sq
_cod_depositor_comments 'Adding full bibliography for 7063967--7063968.cif.'
_cod_original_cell_volume 3180.6(7)
_cod_database_code 7063968
_shelx_shelxl_version_number 2018/3
_shelx_space_group_comment
;
The symmetry employed for this shelxl refinement is uniquely defined
by the following loop, which should always be used as a source of
symmetry information in preference to the above space-group names.
They are only intended as comments.
;
_olex2_refinement_description
;
1. Fixed Uiso
 At 1.2 times of:
  All C(H) groups, All C(H,H) groups
2.a Ternary CH refined with riding coordinates:
 C9(H9), C16(H16), C53(H53), C60(H60)
2.b Secondary CH2 refined with riding coordinates:
 C8(H8A,H8B), C31(H31A,H31B), C46(H46A,H46B), C67(H67A,H67B)
2.c Aromatic/amide H refined with riding coordinates:
 C2(H2), C3(H3), C5(H5), C6(H6), C11(H11), C12(H12), C13(H13), C14(H14),
 C15(H15), C18(H18), C19(H19), C20(H20), C21(H21), C22(H22), C27(H27), C28(H28),
  C29(H29), C30(H30), C33(H33), C34(H34), C35(H35), C36(H36), C37(H37),
 C39(H39), C40(H40), C41(H41), C42(H42), C48(H48), C49(H49), C50(H50), C51(H51),
  C52(H52), C55(H55), C56(H56), C57(H57), C58(H58), C59(H59), C62(H62),
 C63(H63), C64(H64), C65(H65), C66(H66), C70(H70), C71(H71), C73(H73), C74(H74)
;
_platon_squeeze_void_probe_radius 1.20
_olex2_submission_special_instructions 'No special instructions were received'

loop_
_space_group_symop_operation_xyz
'x, y, z'
'-x, -y, -z'

loop_
_atom_site_label
_atom_site_type_symbol
_atom_site_fract_x
_atom_site_fract_y
_atom_site_fract_z
_atom_site_U_iso_or_equiv
_atom_site_adp_type
_atom_site_occupancy
_atom_site_site_symmetry_order
_atom_site_calc_flag
_atom_site_refinement_flags_posn
_atom_site_refinement_flags_adp
_atom_site_refinement_flags_occupancy
_atom_site_disorder_assembly
_atom_site_disorder_group
Br1 Br 0.07849(2) 0.69142(2) 0.27505(2) 0.03958(8) Uani 1 1 d . . . . .
O1 O 0.80045(11) 0.21421(11) 0.35463(8) 0.0301(3) Uani 1 1 d . . . . .
O2 O 0.37641(12) 0.23993(11) 0.52972(7) 0.0310(3) Uani 1 1 d . . . . .
O3 O 0.57554(11) 0.02683(10) 0.40459(7) 0.0257(3) Uani 1 1 d . . . . .
N1 N 0.64592(12) 0.07683(11) 0.39707(8) 0.0189(3) Uani 1 1 d . . . . .
N2 N 0.76487(13) 0.20902(12) 0.23922(9) 0.0257(3) Uani 1 1 d . . . . .
C1 C 0.18259(16) 0.56830(14) 0.33494(11) 0.0281(4) Uani 1 1 d . . . . .
C2 C 0.15048(18) 0.51205(17) 0.40087(13) 0.0394(5) Uani 1 1 d . . . . .
H2 H 0.078223 0.535114 0.415712 0.047 Uiso 1 1 calc R U . . .
C3 C 0.22532(18) 0.42196(17) 0.44459(12) 0.0367(5) Uani 1 1 d . . . . .
H3 H 0.204395 0.382864 0.490049 0.044 Uiso 1 1 calc R U . . .
C4 C 0.33148(15) 0.38744(14) 0.42290(10) 0.0237(4) Uani 1 1 d . . . . .
C5 C 0.36249(17) 0.44674(15) 0.35746(11) 0.0281(4) Uani 1 1 d . . . . .
H5 H 0.435166 0.424651 0.342863 0.034 Uiso 1 1 calc R U . . .
C6 C 0.28819(18) 0.53806(15) 0.31315(11) 0.0310(4) Uani 1 1 d . . . . .
H6 H 0.309678 0.578935 0.268664 0.037 Uiso 1 1 calc R U . . .
C7 C 0.40560(15) 0.28608(14) 0.47081(10) 0.0231(4) Uani 1 1 d . . . . .
C8 C 0.51324(15) 0.23915(14) 0.44309(10) 0.0244(4) Uani 1 1 d . . . . .
H8A H 0.557886 0.287634 0.429825 0.029 Uiso 1 1 calc R U . . .
H8B H 0.495615 0.226998 0.397647 0.029 Uiso 1 1 calc R U . . .
C9 C 0.58301(14) 0.13883(13) 0.50034(9) 0.0196(3) Uani 1 1 d . . . . .
H9 H 0.535909 0.091727 0.516205 0.024 Uiso 1 1 calc R U . . .
C10 C 0.62654(15) 0.15219(14) 0.56837(10) 0.0216(4) Uani 1 1 d . . . . .
C11 C 0.61609(17) 0.08943(16) 0.63901(10) 0.0301(4) Uani 1 1 d . . . . .
H11 H 0.578848 0.039448 0.644772 0.036 Uiso 1 1 calc R U . . .
C12 C 0.65956(19) 0.09894(19) 0.70142(12) 0.0411(5) Uani 1 1 d . . . . .
H12 H 0.650905 0.056235 0.749445 0.049 Uiso 1 1 calc R U . . .
C13 C 0.7151(2) 0.1701(2) 0.69368(14) 0.0494(6) Uani 1 1 d . . . . .
H13 H 0.745116 0.176469 0.736250 0.059 Uiso 1 1 calc R U . . .
C14 C 0.7269(3) 0.2320(2) 0.62410(15) 0.0545(7) Uani 1 1 d . . . . .
H14 H 0.765619 0.280866 0.618609 0.065 Uiso 1 1 calc R U . . .
C15 C 0.6826(2) 0.22341(17) 0.56184(12) 0.0393(5) Uani 1 1 d . . . . .
H15 H 0.690829 0.266975 0.514027 0.047 Uiso 1 1 calc R U . . .
C16 C 0.68512(14) 0.08943(13) 0.46572(9) 0.0201(3) Uani 1 1 d . . . . .
H16 H 0.732010 0.136809 0.450761 0.024 Uiso 1 1 calc R U . . .
C17 C 0.75697(15) -0.01114(14) 0.51860(10) 0.0218(4) Uani 1 1 d . . . . .
C18 C 0.86651(16) -0.01926(17) 0.53904(11) 0.0303(4) Uani 1 1 d . . . . .
H18 H 0.894308 0.037445 0.519002 0.036 Uiso 1 1 calc R U . . .
C19 C 0.93520(18) -0.10980(19) 0.58854(12) 0.0403(5) Uani 1 1 d . . . . .
H19 H 1.009558 -0.114640 0.602405 0.048 Uiso 1 1 calc R U . . .
C20 C 0.8958(2) -0.19240(18) 0.61749(13) 0.0434(6) Uani 1 1 d . . . . .
H20 H 0.943369 -0.254651 0.650503 0.052 Uiso 1 1 calc R U . . .
C21 C 0.7867(2) -0.18473(17) 0.59845(14) 0.0467(6) Uani 1 1 d . . . . .
H21 H 0.759305 -0.241553 0.619092 0.056 Uiso 1 1 calc R U . . .
C22 C 0.71700(18) -0.09420(16) 0.54923(12) 0.0345(5) Uani 1 1 d . . . . .
H22 H 0.642095 -0.089256 0.536600 0.041 Uiso 1 1 calc R U . . .
C23 C 0.68203(14) 0.11568(13) 0.33137(9) 0.0192(3) Uani 1 1 d . . . . .
C24 C 0.75630(14) 0.18348(14) 0.31417(10) 0.0229(4) Uani 1 1 d . . . . .
C25 C 0.65009(14) 0.10638(13) 0.26311(10) 0.0203(3) Uani 1 1 d . . . . .
C26 C 0.70265(15) 0.16469(14) 0.20744(10) 0.0232(4) Uani 1 1 d . . . . .
C27 C 0.68943(18) 0.17386(16) 0.13421(11) 0.0320(4) Uani 1 1 d . . . . .
H27 H 0.725880 0.212818 0.097351 0.038 Uiso 1 1 calc R U . . .
C28 C 0.62019(19) 0.12351(16) 0.11638(11) 0.0343(5) Uani 1 1 d . . . . .
H28 H 0.609157 0.128667 0.066341 0.041 Uiso 1 1 calc R U . . .
C29 C 0.56721(18) 0.06613(16) 0.17022(11) 0.0316(4) Uani 1 1 d . . . . .
H29 H 0.520186 0.033155 0.156462 0.038 Uiso 1 1 calc R U . . .
C30 C 0.58230(15) 0.05637(14) 0.24435(10) 0.0245(4) Uani 1 1 d . . . . .
H30 H 0.546874 0.016302 0.281237 0.029 Uiso 1 1 calc R U . . .
C31 C 0.82849(19) 0.27715(17) 0.19906(12) 0.0373(5) Uani 1 1 d . . . . .
H31A H 0.861014 0.255571 0.157995 0.045 Uiso 1 1 calc R U . . .
H31B H 0.890941 0.270704 0.232999 0.045 Uiso 1 1 calc R U . . .
C32 C 0.7592(2) 0.38766(17) 0.16760(12) 0.0401(5) Uani 1 1 d . . . . .
C33 C 0.7188(3) 0.4431(2) 0.21284(16) 0.0688(9) Uani 1 1 d . . . . .
H33 H 0.731268 0.410670 0.265104 0.083 Uiso 1 1 calc R U . . .
C34 C 0.6606(4) 0.5449(2) 0.18311(19) 0.0845(12) Uani 1 1 d . . . . .
H34 H 0.634825 0.581906 0.215188 0.101 Uiso 1 1 calc R U . . .
C35 C 0.6394(3) 0.5932(2) 0.10830(18) 0.0760(10) Uani 1 1 d . . . . .
H35 H 0.602194 0.663989 0.088208 0.091 Uiso 1 1 calc R U . . .
C36 C 0.6719(4) 0.5391(2) 0.06317(17) 0.0792(11) Uani 1 1 d . . . . .
H36 H 0.653144 0.571005 0.011237 0.095 Uiso 1 1 calc R U . . .
C37 C 0.7328(3) 0.4371(2) 0.09225(15) 0.0648(9) Uani 1 1 d . . . . .
H37 H 0.756659 0.400560 0.059640 0.078 Uiso 1 1 calc R U . . .
Br2 Br 1.42910(2) -0.70355(2) 0.23486(2) 0.05128(9) Uani 1 1 d . . . . .
O4 O 0.93786(11) -0.03887(11) 0.09573(7) 0.0258(3) Uani 1 1 d . . . . .
O5 O 0.68508(11) -0.19739(10) 0.15044(7) 0.0263(3) Uani 1 1 d . . . . .
O6 O 1.13564(12) -0.25033(11) -0.01516(8) 0.0363(3) Uani 1 1 d . . . . .
N3 N 0.72665(12) -0.18823(12) 0.26349(8) 0.0223(3) Uani 1 1 d . . . . .
N4 N 0.86234(12) -0.08371(11) 0.10509(8) 0.0183(3) Uani 1 1 d . . . . .
C38 C 0.79908(14) -0.15133(13) 0.29388(10) 0.0206(3) Uani 1 1 d . . . . .
C39 C 0.81462(16) -0.15770(15) 0.36630(10) 0.0271(4) Uani 1 1 d . . . . .
H39 H 0.772609 -0.188918 0.403449 0.033 Uiso 1 1 calc R U . . .
C40 C 0.89451(17) -0.11650(15) 0.38292(11) 0.0298(4) Uani 1 1 d . . . . .
H40 H 0.907232 -0.120016 0.432386 0.036 Uiso 1 1 calc R U . . .
C41 C 0.95591(17) -0.07037(15) 0.32851(11) 0.0295(4) Uani 1 1 d . . . . .
H41 H 1.009873 -0.043099 0.341366 0.035 Uiso 1 1 calc R U . . .
C42 C 0.93901(16) -0.06378(14) 0.25532(10) 0.0239(4) Uani 1 1 d . . . . .
H42 H 0.980578 -0.031897 0.218172 0.029 Uiso 1 1 calc R U . . .
C43 C 0.86011(14) -0.10479(13) 0.23781(9) 0.0185(3) Uani 1 1 d . . . . .
C44 C 0.82380(13) -0.11510(13) 0.17080(9) 0.0175(3) Uani 1 1 d . . . . .
C45 C 0.73745(14) -0.17057(13) 0.18926(10) 0.0201(3) Uani 1 1 d . . . . .
C46 C 0.64547(16) -0.23579(15) 0.30284(11) 0.0295(4) Uani 1 1 d . . . . .
H46A H 0.582071 -0.222218 0.267051 0.035 Uiso 1 1 calc R U . . .
H46B H 0.616237 -0.203803 0.339723 0.035 Uiso 1 1 calc R U . . .
C47 C 0.69126(18) -0.34919(16) 0.34220(11) 0.0326(4) Uani 1 1 d . . . . .
C48 C 0.6188(2) -0.4013(2) 0.38083(14) 0.0484(6) Uani 1 1 d . . . . .
H48 H 0.543275 -0.365331 0.382290 0.058 Uiso 1 1 calc R U . . .
C49 C 0.6569(3) -0.5049(2) 0.41683(18) 0.0654(8) Uani 1 1 d . . . . .
H49 H 0.607293 -0.540077 0.443067 0.079 Uiso 1 1 calc R U . . .
C50 C 0.7678(3) -0.5588(2) 0.41511(19) 0.0710(9) Uani 1 1 d . . . . .
H50 H 0.793694 -0.630226 0.439756 0.085 Uiso 1 1 calc R U . . .
C51 C 0.8386(3) -0.5071(2) 0.37738(17) 0.0597(7) Uani 1 1 d . . . . .
H51 H 0.914247 -0.542948 0.376260 0.072 Uiso 1 1 calc R U . . .
C52 C 0.8009(2) -0.40307(17) 0.34092(14) 0.0427(5) Uani 1 1 d . . . . .
H52 H 0.850886 -0.368317 0.314748 0.051 Uiso 1 1 calc R U . . .
C53 C 0.82056(14) -0.09954(13) 0.03843(9) 0.0194(3) Uani 1 1 d . . . . .
H53 H 0.771151 -0.144432 0.055011 0.023 Uiso 1 1 calc R U . . .
C54 C 0.75258(14) 0.00078(13) -0.01686(9) 0.0199(3) Uani 1 1 d . . . . .
C55 C 0.63974(15) 0.01507(16) -0.03391(11) 0.0280(4) Uani 1 1 d . . . . .
H55 H 0.606908 -0.037167 -0.009763 0.034 Uiso 1 1 calc R U . . .
C56 C 0.57540(17) 0.10542(18) -0.08605(12) 0.0364(5) Uani 1 1 d . . . . .
H56 H 0.498679 0.114729 -0.097281 0.044 Uiso 1 1 calc R U . . .
C57 C 0.62221(18) 0.18151(17) -0.12154(12) 0.0365(5) Uani 1 1 d . . . . .
H57 H 0.577787 0.243344 -0.156896 0.044 Uiso 1 1 calc R U . . .
C58 C 0.73467(18) 0.16763(16) -0.10549(12) 0.0333(4) Uani 1 1 d . . . . .
H58 H 0.767199 0.219832 -0.130324 0.040 Uiso 1 1 calc R U . . .
C59 C 0.79965(16) 0.07775(14) -0.05329(11) 0.0263(4) Uani 1 1 d . . . . .
H59 H 0.876387 0.068750 -0.042406 0.032 Uiso 1 1 calc R U . . .
C60 C 0.92145(15) -0.15442(13) 0.00587(9) 0.0207(3) Uani 1 1 d . . . . .
H60 H 0.971473 -0.110006 -0.009980 0.025 Uiso 1 1 calc R U . . .
C61 C 0.87872(15) -0.16820(13) -0.06212(10) 0.0232(4) Uani 1 1 d . . . . .
C62 C 0.8012(2) -0.22117(18) -0.05824(12) 0.0371(5) Uani 1 1 d . . . . .
H62 H 0.777693 -0.253471 -0.011544 0.045 Uiso 1 1 calc R U . . .
C63 C 0.7576(2) -0.2273(2) -0.12195(15) 0.0498(6) Uani 1 1 d . . . . .
H63 H 0.703936 -0.262891 -0.118614 0.060 Uiso 1 1 calc R U . . .
C64 C 0.7921(2) -0.1821(2) -0.18983(13) 0.0487(6) Uani 1 1 d . . . . .
H64 H 0.762050 -0.186089 -0.233350 0.058 Uiso 1 1 calc R U . . .
C65 C 0.8704(2) -0.13105(18) -0.19434(12) 0.0434(6) Uani 1 1 d . . . . .
H65 H 0.895247 -0.100722 -0.241010 0.052 Uiso 1 1 calc R U . . .
C66 C 0.91322(19) -0.12370(16) -0.13091(11) 0.0334(5) Uani 1 1 d . . . . .
H66 H 0.966686 -0.087810 -0.134692 0.040 Uiso 1 1 calc R U . . .
C67 C 0.98802(16) -0.25531(14) 0.06421(10) 0.0261(4) Uani 1 1 d . . . . .
H67A H 0.995915 -0.245166 0.111917 0.031 Uiso 1 1 calc R U . . .
H67B H 0.946303 -0.305595 0.071610 0.031 Uiso 1 1 calc R U . . .
C68 C 1.10296(16) -0.29685(15) 0.04188(11) 0.0264(4) Uani 1 1 d . . . . .
C69 C 1.17882(16) -0.39509(15) 0.09286(11) 0.0277(4) Uani 1 1 d . . . . .
C70 C 1.14009(17) -0.46775(15) 0.14473(12) 0.0330(4) Uani 1 1 d . . . . .
H70 H 1.062573 -0.454330 0.150915 0.040 Uiso 1 1 calc R U . . .
C71 C 1.21414(19) -0.56000(16) 0.18764(13) 0.0377(5) Uani 1 1 d . . . . .
H71 H 1.187737 -0.610674 0.222265 0.045 Uiso 1 1 calc R U . . .
C72 C 1.32705(18) -0.57693(16) 0.17915(12) 0.0354(5) Uani 1 1 d . . . . .
C73 C 1.36856(19) -0.50461(18) 0.13033(13) 0.0424(5) Uani 1 1 d . . . . .
H73 H 1.446612 -0.516852 0.126708 0.051 Uiso 1 1 calc R U . . .
C74 C 1.29390(18) -0.41379(17) 0.08674(13) 0.0382(5) Uani 1 1 d . . . . .
H74 H 1.320934 -0.363477 0.052245 0.046 Uiso 1 1 calc R U . . .

loop_
_atom_site_aniso_label
_atom_site_aniso_U_11
_atom_site_aniso_U_22
_atom_site_aniso_U_33
_atom_site_aniso_U_23
_atom_site_aniso_U_13
_atom_site_aniso_U_12
Br1 0.03690(13) 0.02948(12) 0.04146(14) -0.00896(10) -0.01231(9) 0.00336(9)
O1 0.0276(7) 0.0364(8) 0.0268(7) -0.0056(6) -0.0008(6) -0.0169(6)
O2 0.0292(7) 0.0305(7) 0.0242(7) -0.0030(6) 0.0076(6) -0.0031(6)
O3 0.0266(7) 0.0333(7) 0.0218(6) -0.0085(6) 0.0032(5) -0.0175(6)
N1 0.0175(7) 0.0206(7) 0.0176(7) -0.0057(6) 0.0008(5) -0.0054(6)
N2 0.0256(8) 0.0270(8) 0.0218(8) -0.0040(6) 0.0053(6) -0.0092(6)
C1 0.0291(10) 0.0234(9) 0.0289(10) -0.0111(8) -0.0070(8) -0.0004(8)
C2 0.0271(10) 0.0380(12) 0.0406(12) -0.0085(10) 0.0029(9) 0.0032(9)
C3 0.0296(11) 0.0350(11) 0.0326(11) -0.0029(9) 0.0080(9) -0.0009(9)
C4 0.0237(9) 0.0228(9) 0.0210(9) -0.0072(7) -0.0003(7) -0.0020(7)
C5 0.0276(10) 0.0256(9) 0.0274(10) -0.0082(8) 0.0031(8) -0.0034(8)
C6 0.0347(11) 0.0251(10) 0.0262(10) -0.0046(8) 0.0002(8) -0.0032(8)
C7 0.0236(9) 0.0250(9) 0.0200(9) -0.0083(7) 0.0015(7) -0.0055(7)
C8 0.0241(9) 0.0256(9) 0.0165(8) -0.0040(7) 0.0010(7) -0.0006(7)
C9 0.0205(8) 0.0202(8) 0.0156(8) -0.0040(7) 0.0013(6) -0.0050(7)
C10 0.0210(8) 0.0228(9) 0.0186(8) -0.0068(7) 0.0010(7) -0.0035(7)
C11 0.0291(10) 0.0367(11) 0.0201(9) -0.0050(8) 0.0023(7) -0.0093(8)
C12 0.0378(12) 0.0580(15) 0.0185(10) -0.0083(10) 0.0001(8) -0.0061(11)
C13 0.0497(14) 0.0723(18) 0.0359(13) -0.0333(13) -0.0036(11) -0.0151(13)
C14 0.0727(18) 0.0614(17) 0.0495(15) -0.0301(14) 0.0017(13) -0.0373(15)
C15 0.0599(15) 0.0360(12) 0.0303(11) -0.0116(9) 0.0023(10) -0.0265(11)
C16 0.0200(8) 0.0230(9) 0.0171(8) -0.0066(7) 0.0009(7) -0.0065(7)
C17 0.0210(9) 0.0263(9) 0.0174(8) -0.0098(7) -0.0004(7) -0.0031(7)
C18 0.0208(9) 0.0429(12) 0.0239(9) -0.0106(9) -0.0010(7) -0.0055(8)
C19 0.0241(10) 0.0539(14) 0.0334(11) -0.0147(10) -0.0091(8) 0.0031(10)
C20 0.0457(13) 0.0341(12) 0.0355(12) -0.0102(10) -0.0186(10) 0.0095(10)
C21 0.0586(15) 0.0260(11) 0.0459(14) -0.0029(10) -0.0207(11) -0.0085(10)
C22 0.0353(11) 0.0276(10) 0.0354(11) -0.0049(9) -0.0128(9) -0.0080(9)
C23 0.0162(8) 0.0191(8) 0.0184(8) -0.0048(7) 0.0007(6) -0.0013(6)
C24 0.0163(8) 0.0249(9) 0.0225(9) -0.0045(7) 0.0008(7) -0.0030(7)
C25 0.0189(8) 0.0183(8) 0.0181(8) -0.0052(7) 0.0022(7) 0.0017(6)
C26 0.0216(9) 0.0212(9) 0.0220(9) -0.0059(7) 0.0027(7) -0.0011(7)
C27 0.0385(11) 0.0313(10) 0.0201(9) -0.0065(8) 0.0082(8) -0.0043(9)
C28 0.0443(12) 0.0348(11) 0.0203(9) -0.0125(9) -0.0001(8) -0.0025(9)
C29 0.0372(11) 0.0300(10) 0.0275(10) -0.0145(8) -0.0010(8) -0.0039(9)
C30 0.0263(9) 0.0230(9) 0.0230(9) -0.0096(8) 0.0006(7) -0.0039(7)
C31 0.0378(12) 0.0437(12) 0.0313(11) -0.0066(10) 0.0111(9) -0.0217(10)
C32 0.0595(15) 0.0353(12) 0.0323(11) -0.0110(10) 0.0119(10) -0.0257(11)
C33 0.115(3) 0.0507(16) 0.0364(14) -0.0164(13) 0.0057(15) -0.0155(17)
C34 0.147(4) 0.0468(17) 0.059(2) -0.0285(16) 0.014(2) -0.016(2)
C35 0.126(3) 0.0301(13) 0.065(2) -0.0136(13) 0.0175(19) -0.0163(16)
C36 0.134(3) 0.0418(16) 0.0407(16) -0.0042(13) 0.0116(18) -0.0071(18)
C37 0.110(3) 0.0399(14) 0.0343(13) -0.0115(11) 0.0158(15) -0.0088(15)
Br2 0.05077(16) 0.03805(14) 0.05015(16) -0.01975(12) -0.02415(12) 0.01627(11)
O4 0.0244(7) 0.0373(8) 0.0205(6) -0.0087(6) 0.0050(5) -0.0184(6)
O5 0.0224(6) 0.0333(7) 0.0235(7) -0.0065(6) 0.0005(5) -0.0126(6)
O6 0.0302(8) 0.0365(8) 0.0314(8) -0.0057(7) 0.0111(6) -0.0016(6)
N3 0.0201(7) 0.0257(8) 0.0181(7) -0.0028(6) 0.0034(6) -0.0084(6)
N4 0.0160(7) 0.0216(7) 0.0165(7) -0.0054(6) 0.0014(5) -0.0057(6)
C38 0.0194(8) 0.0189(8) 0.0181(8) -0.0037(7) 0.0029(7) -0.0010(7)
C39 0.0290(10) 0.0298(10) 0.0176(9) -0.0058(8) 0.0044(7) -0.0043(8)
C40 0.0370(11) 0.0320(10) 0.0178(9) -0.0105(8) 0.0003(8) -0.0040(8)
C41 0.0349(11) 0.0301(10) 0.0259(10) -0.0129(8) -0.0011(8) -0.0091(8)
C42 0.0290(9) 0.0232(9) 0.0199(9) -0.0074(7) 0.0022(7) -0.0083(7)
C43 0.0193(8) 0.0165(8) 0.0155(8) -0.0041(6) 0.0013(6) -0.0004(6)
C44 0.0148(8) 0.0187(8) 0.0158(8) -0.0045(7) 0.0003(6) -0.0017(6)
C45 0.0155(8) 0.0206(8) 0.0185(8) -0.0030(7) 0.0020(6) -0.0014(6)
C46 0.0233(9) 0.0372(11) 0.0246(9) -0.0037(8) 0.0067(7) -0.0125(8)
C47 0.0411(12) 0.0333(11) 0.0268(10) -0.0071(9) 0.0079(9) -0.0205(9)
C48 0.0553(15) 0.0509(14) 0.0508(14) -0.0181(12) 0.0209(12) -0.0342(13)
C49 0.088(2) 0.0485(16) 0.072(2) -0.0146(14) 0.0326(17) -0.0473(17)
C50 0.101(3) 0.0336(14) 0.075(2) -0.0065(14) 0.0211(19) -0.0303(16)
C51 0.0613(17) 0.0345(13) 0.074(2) -0.0087(13) 0.0130(15) -0.0130(12)
C52 0.0417(13) 0.0326(11) 0.0490(14) -0.0044(10) 0.0091(11) -0.0156(10)
C53 0.0181(8) 0.0244(9) 0.0157(8) -0.0069(7) 0.0010(6) -0.0063(7)
C54 0.0181(8) 0.0247(9) 0.0161(8) -0.0091(7) 0.0003(6) -0.0028(7)
C55 0.0182(9) 0.0386(11) 0.0250(9) -0.0101(8) -0.0001(7) -0.0063(8)
C56 0.0208(9) 0.0476(13) 0.0321(11) -0.0123(10) -0.0066(8) 0.0016(9)
C57 0.0355(11) 0.0323(11) 0.0286(10) -0.0064(9) -0.0085(9) 0.0055(9)
C58 0.0402(12) 0.0259(10) 0.0289(10) -0.0047(8) -0.0028(9) -0.0077(9)
C59 0.0225(9) 0.0276(10) 0.0262(9) -0.0069(8) -0.0016(7) -0.0062(7)
C60 0.0206(8) 0.0215(8) 0.0164(8) -0.0049(7) 0.0021(7) -0.0029(7)
C61 0.0269(9) 0.0209(9) 0.0190(9) -0.0076(7) 0.0015(7) -0.0022(7)
C62 0.0498(13) 0.0420(12) 0.0297(11) -0.0170(10) 0.0088(9) -0.0236(11)
C63 0.0625(16) 0.0586(16) 0.0463(14) -0.0294(13) 0.0034(12) -0.0319(14)
C64 0.0695(17) 0.0495(14) 0.0316(12) -0.0227(11) -0.0066(11) -0.0132(13)
C65 0.0662(16) 0.0425(13) 0.0180(10) -0.0072(9) 0.0023(10) -0.0148(12)
C66 0.0455(12) 0.0331(11) 0.0203(9) -0.0059(8) 0.0041(8) -0.0137(9)
C67 0.0247(9) 0.0265(9) 0.0177(9) -0.0032(7) 0.0016(7) 0.0011(7)
C68 0.0246(9) 0.0270(10) 0.0246(9) -0.0108(8) 0.0007(7) -0.0010(8)
C69 0.0254(9) 0.0272(10) 0.0264(10) -0.0114(8) -0.0011(8) 0.0011(8)
C70 0.0271(10) 0.0279(10) 0.0372(11) -0.0089(9) -0.0039(8) -0.0002(8)
C71 0.0385(12) 0.0273(10) 0.0382(12) -0.0063(9) -0.0067(9) -0.0017(9)
C72 0.0333(11) 0.0311(11) 0.0354(11) -0.0183(9) -0.0136(9) 0.0093(9)
C73 0.0263(11) 0.0469(13) 0.0447(13) -0.0180(11) -0.0036(9) 0.0064(9)
C74 0.0278(11) 0.0393(12) 0.0379(12) -0.0103(10) 0.0018(9) 0.0009(9)

loop_
_atom_type_symbol
_atom_type_description
_atom_type_scat_dispersion_real
_atom_type_scat_dispersion_imag
_atom_type_scat_source
C C 0.0033 0.0016 'International Tables Vol C Tables 4.2.6.8 and 6.1.1.4'
H H 0.0000 0.0000 'International Tables Vol C Tables 4.2.6.8 and 6.1.1.4'
Br Br -0.2901 2.4595 'International Tables Vol C Tables 4.2.6.8 and 6.1.1.4'
N N 0.0061 0.0033 'International Tables Vol C Tables 4.2.6.8 and 6.1.1.4'
O O 0.0106 0.0060 'International Tables Vol C Tables 4.2.6.8 and 6.1.1.4'

loop_
_geom_angle_atom_site_label_1
_geom_angle_atom_site_label_2
_geom_angle_atom_site_label_3
_geom_angle
_geom_angle_site_symmetry_1
_geom_angle_site_symmetry_3
_geom_angle_publ_flag
O3 N1 C16 116.62(13) . . ?
O3 N1 C23 121.09(15) . . ?
C23 N1 C16 122.28(14) . . ?
C24 N2 C26 111.58(15) . . ?
C24 N2 C31 122.74(17) . . ?
C26 N2 C31 125.64(16) . . ?
C2 C1 Br1 118.33(15) . . ?
C6 C1 Br1 119.87(15) . . ?
C6 C1 C2 121.78(18) . . ?
C1 C2 H2 120.6 . . ?
C3 C2 C1 118.79(19) . . ?
C3 C2 H2 120.6 . . ?
C2 C3 H3 119.6 . . ?
C2 C3 C4 120.9(2) . . ?
C4 C3 H3 119.6 . . ?
C3 C4 C7 117.86(17) . . ?
C5 C4 C3 119.10(18) . . ?
C5 C4 C7 123.03(17) . . ?
C4 C5 H5 119.7 . . ?
C4 C5 C6 120.62(18) . . ?
C6 C5 H5 119.7 . . ?
C1 C6 C5 118.80(19) . . ?
C1 C6 H6 120.6 . . ?
C5 C6 H6 120.6 . . ?
O2 C7 C4 120.10(16) . . ?
O2 C7 C8 120.66(17) . . ?
C4 C7 C8 119.13(16) . . ?
C7 C8 H8A 109.0 . . ?
C7 C8 H8B 109.0 . . ?
C7 C8 C9 112.78(15) . . ?
H8A C8 H8B 107.8 . . ?
C9 C8 H8A 109.0 . . ?
C9 C8 H8B 109.0 . . ?
C8 C9 H9 108.8 . . ?
C8 C9 C16 110.06(14) . . ?
C10 C9 C8 112.83(15) . . ?
C10 C9 H9 108.8 . . ?
C10 C9 C16 107.47(14) . . ?
C16 C9 H9 108.8 . . ?
C11 C10 C9 120.59(17) . . ?
C15 C10 C9 121.14(17) . . ?
C15 C10 C11 118.20(18) . . ?
C10 C11 H11 119.6 . . ?
C10 C11 C12 120.8(2) . . ?
C12 C11 H11 119.6 . . ?
C11 C12 H12 120.0 . . ?
C13 C12 C11 120.1(2) . . ?
C13 C12 H12 120.0 . . ?
C12 C13 H13 120.2 . . ?
C14 C13 C12 119.7(2) . . ?
C14 C13 H13 120.2 . . ?
C13 C14 H14 119.8 . . ?
C13 C14 C15 120.3(2) . . ?
C15 C14 H14 119.8 . . ?
C10 C15 C14 120.9(2) . . ?
C10 C15 H15 119.5 . . ?
C14 C15 H15 119.5 . . ?
N1 C16 C9 109.27(13) . . ?
N1 C16 H16 108.0 . . ?
N1 C16 C17 110.33(14) . . ?
C9 C16 H16 108.0 . . ?
C17 C16 C9 113.14(14) . . ?
C17 C16 H16 108.0 . . ?
C18 C17 C16 118.33(17) . . ?
C22 C17 C16 122.51(16) . . ?
C22 C17 C18 119.13(18) . . ?
C17 C18 H18 119.8 . . ?
C19 C18 C17 120.4(2) . . ?
C19 C18 H18 119.8 . . ?
C18 C19 H19 119.9 . . ?
C20 C19 C18 120.2(2) . . ?
C20 C19 H19 119.9 . . ?
C19 C20 H20 120.0 . . ?
C19 C20 C21 119.9(2) . . ?
C21 C20 H20 120.0 . . ?
C20 C21 H21 119.8 . . ?
C20 C21 C22 120.4(2) . . ?
C22 C21 H21 119.8 . . ?
C17 C22 C21 120.0(2) . . ?
C17 C22 H22 120.0 . . ?
C21 C22 H22 120.0 . . ?
N1 C23 C24 125.99(16) . . ?
N1 C23 C25 126.03(16) . . ?
C25 C23 C24 107.84(15) . . ?
O1 C24 N2 124.57(17) . . ?
O1 C24 C23 130.49(17) . . ?
N2 C24 C23 104.93(15) . . ?
C26 C25 C23 106.33(16) . . ?
C30 C25 C23 134.06(17) . . ?
C30 C25 C26 119.60(17) . . ?
N2 C26 C25 109.32(16) . . ?
C27 C26 N2 128.50(18) . . ?
C27 C26 C25 122.18(18) . . ?
C26 C27 H27 121.3 . . ?
C26 C27 C28 117.33(18) . . ?
C28 C27 H27 121.3 . . ?
C27 C28 H28 119.3 . . ?
C29 C28 C27 121.44(18) . . ?
C29 C28 H28 119.3 . . ?
C28 C29 H29 119.6 . . ?
C28 C29 C30 120.72(19) . . ?
C30 C29 H29 119.6 . . ?
C25 C30 C29 118.71(18) . . ?
C25 C30 H30 120.6 . . ?
C29 C30 H30 120.6 . . ?
N2 C31 H31A 108.9 . . ?
N2 C31 H31B 108.9 . . ?
N2 C31 C32 113.51(18) . . ?
H31A C31 H31B 107.7 . . ?
C32 C31 H31A 108.9 . . ?
C32 C31 H31B 108.9 . . ?
C33 C32 C31 121.7(2) . . ?
C37 C32 C31 121.3(2) . . ?
C37 C32 C33 117.0(2) . . ?
C32 C33 H33 119.6 . . ?
C34 C33 C32 120.9(3) . . ?
C34 C33 H33 119.6 . . ?
C33 C34 H34 119.5 . . ?
C35 C34 C33 121.0(3) . . ?
C35 C34 H34 119.5 . . ?
C34 C35 H35 120.4 . . ?
C36 C35 C34 119.2(3) . . ?
C36 C35 H35 120.4 . . ?
C35 C36 H36 119.8 . . ?
C35 C36 C37 120.4(3) . . ?
C37 C36 H36 119.8 . . ?
C32 C37 C36 121.3(3) . . ?
C32 C37 H37 119.3 . . ?
C36 C37 H37 119.3 . . ?
C38 N3 C46 125.64(15) . . ?
C45 N3 C38 111.74(14) . . ?
C45 N3 C46 122.57(15) . . ?
O4 N4 C44 121.03(14) . . ?
O4 N4 C53 116.71(13) . . ?
C44 N4 C53 122.27(14) . . ?
N3 C38 C43 109.26(15) . . ?
C39 C38 N3 128.55(16) . . ?
C39 C38 C43 122.19(17) . . ?
C38 C39 H39 121.3 . . ?
C38 C39 C40 117.43(17) . . ?
C40 C39 H39 121.3 . . ?
C39 C40 H40 119.3 . . ?
C41 C40 C39 121.39(18) . . ?
C41 C40 H40 119.3 . . ?
C40 C41 H41 119.7 . . ?
C40 C41 C42 120.69(18) . . ?
C42 C41 H41 119.7 . . ?
C41 C42 H42 120.6 . . ?
C43 C42 C41 118.71(17) . . ?
C43 C42 H42 120.6 . . ?
C38 C43 C44 106.37(15) . . ?
C42 C43 C38 119.59(16) . . ?
C42 C43 C44 134.02(16) . . ?
N4 C44 C43 126.09(15) . . ?
N4 C44 C45 126.11(15) . . ?
C43 C44 C45 107.77(14) . . ?
O5 C45 N3 124.36(16) . . ?
O5 C45 C44 130.79(16) . . ?
N3 C45 C44 104.85(14) . . ?
N3 C46 H46A 108.7 . . ?
N3 C46 H46B 108.7 . . ?
N3 C46 C47 114.19(16) . . ?
H46A C46 H46B 107.6 . . ?
C47 C46 H46A 108.7 . . ?
C47 C46 H46B 108.7 . . ?
C48 C47 C46 118.1(2) . . ?
C52 C47 C46 122.87(18) . . ?
C52 C47 C48 119.0(2) . . ?
C47 C48 H48 120.0 . . ?
C49 C48 C47 119.9(3) . . ?
C49 C48 H48 120.0 . . ?
C48 C49 H49 119.7 . . ?
C48 C49 C50 120.6(2) . . ?
C50 C49 H49 119.7 . . ?
C49 C50 H50 120.4 . . ?
C51 C50 C49 119.1(3) . . ?
C51 C50 H50 120.4 . . ?
C50 C51 H51 119.7 . . ?
C50 C51 C52 120.6(3) . . ?
C52 C51 H51 119.7 . . ?
C47 C52 H52 119.7 . . ?
C51 C52 C47 120.7(2) . . ?
C51 C52 H52 119.7 . . ?
N4 C53 H53 108.3 . . ?
N4 C53 C54 110.07(14) . . ?
N4 C53 C60 108.72(13) . . ?
C54 C53 H53 108.3 . . ?
C54 C53 C60 112.90(14) . . ?
C60 C53 H53 108.3 . . ?
C55 C54 C53 118.69(16) . . ?
C59 C54 C53 122.12(16) . . ?
C59 C54 C55 119.14(17) . . ?
C54 C55 H55 119.9 . . ?
C56 C55 C54 120.24(19) . . ?
C56 C55 H55 119.9 . . ?
C55 C56 H56 119.8 . . ?
C57 C56 C55 120.37(19) . . ?
C57 C56 H56 119.8 . . ?
C56 C57 H57 120.1 . . ?
C56 C57 C58 119.83(19) . . ?
C58 C57 H57 120.1 . . ?
C57 C58 H58 119.9 . . ?
C59 C58 C57 120.3(2) . . ?
C59 C58 H58 119.9 . . ?
C54 C59 H59 119.9 . . ?
C58 C59 C54 120.16(18) . . ?
C58 C59 H59 119.9 . . ?
C53 C60 H60 108.4 . . ?
C61 C60 C53 108.32(14) . . ?
C61 C60 H60 108.4 . . ?
C61 C60 C67 112.50(15) . . ?
C67 C60 C53 110.85(14) . . ?
C67 C60 H60 108.4 . . ?
C62 C61 C60 121.64(17) . . ?
C66 C61 C60 120.00(17) . . ?
C66 C61 C62 118.31(18) . . ?
C61 C62 H62 119.6 . . ?
C63 C62 C61 120.7(2) . . ?
C63 C62 H62 119.6 . . ?
C62 C63 H63 119.9 . . ?
C64 C63 C62 120.2(2) . . ?
C64 C63 H63 119.9 . . ?
C63 C64 H64 120.2 . . ?
C63 C64 C65 119.7(2) . . ?
C65 C64 H64 120.2 . . ?
C64 C65 H65 119.9 . . ?
C64 C65 C66 120.3(2) . . ?
C66 C65 H65 119.9 . . ?
C61 C66 C65 120.7(2) . . ?
C61 C66 H66 119.6 . . ?
C65 C66 H66 119.6 . . ?
C60 C67 H67A 109.2 . . ?
C60 C67 H67B 109.2 . . ?
H67A C67 H67B 107.9 . . ?
C68 C67 C60 112.15(15) . . ?
C68 C67 H67A 109.2 . . ?
C68 C67 H67B 109.2 . . ?
O6 C68 C67 121.34(17) . . ?
O6 C68 C69 119.67(17) . . ?
C69 C68 C67 118.94(16) . . ?
C70 C69 C68 122.93(18) . . ?
C70 C69 C74 119.31(19) . . ?
C74 C69 C68 117.75(19) . . ?
C69 C70 H70 119.9 . . ?
C69 C70 C71 120.3(2) . . ?
C71 C70 H70 119.9 . . ?
C70 C71 H71 120.5 . . ?
C72 C71 C70 118.9(2) . . ?
C72 C71 H71 120.5 . . ?
C71 C72 Br2 119.68(18) . . ?
C73 C72 Br2 118.15(16) . . ?
C73 C72 C71 122.16(19) . . ?
C72 C73 H73 120.8 . . ?
C72 C73 C74 118.4(2) . . ?
C74 C73 H73 120.8 . . ?
C69 C74 H74 119.6 . . ?
C73 C74 C69 120.8(2) . . ?
C73 C74 H74 119.6 . . ?

loop_
_geom_bond_atom_site_label_1
_geom_bond_atom_site_label_2
_geom_bond_distance
_geom_bond_site_symmetry_2
_geom_bond_publ_flag
Br1 C1 1.8952(19) . ?
O1 C24 1.227(2) . ?
O2 C7 1.219(2) . ?
O3 N1 1.2748(19) . ?
N1 C16 1.503(2) . ?
N1 C23 1.331(2) . ?
N2 C24 1.374(2) . ?
N2 C26 1.404(2) . ?
N2 C31 1.463(2) . ?
C1 C2 1.385(3) . ?
C1 C6 1.380(3) . ?
C2 H2 0.9500 . ?
C2 C3 1.379(3) . ?
C3 H3 0.9500 . ?
C3 C4 1.397(3) . ?
C4 C5 1.389(3) . ?
C4 C7 1.496(3) . ?
C5 H5 0.9500 . ?
C5 C6 1.390(3) . ?
C6 H6 0.9500 . ?
C7 C8 1.512(2) . ?
C8 H8A 0.9900 . ?
C8 H8B 0.9900 . ?
C8 C9 1.531(2) . ?
C9 H9 1.0000 . ?
C9 C10 1.519(2) . ?
C9 C16 1.545(2) . ?
C10 C11 1.389(3) . ?
C10 C15 1.386(3) . ?
C11 H11 0.9500 . ?
C11 C12 1.392(3) . ?
C12 H12 0.9500 . ?
C12 C13 1.377(4) . ?
C13 H13 0.9500 . ?
C13 C14 1.374(4) . ?
C14 H14 0.9500 . ?
C14 C15 1.387(3) . ?
C15 H15 0.9500 . ?
C16 H16 1.0000 . ?
C16 C17 1.510(2) . ?
C17 C18 1.395(3) . ?
C17 C22 1.389(3) . ?
C18 H18 0.9500 . ?
C18 C19 1.390(3) . ?
C19 H19 0.9500 . ?
C19 C20 1.375(4) . ?
C20 H20 0.9500 . ?
C20 C21 1.384(4) . ?
C21 H21 0.9500 . ?
C21 C22 1.393(3) . ?
C22 H22 0.9500 . ?
C23 C24 1.501(2) . ?
C23 C25 1.440(2) . ?
C25 C26 1.411(3) . ?
C25 C30 1.389(3) . ?
C26 C27 1.379(3) . ?
C27 H27 0.9500 . ?
C27 C28 1.399(3) . ?
C28 H28 0.9500 . ?
C28 C29 1.389(3) . ?
C29 H29 0.9500 . ?
C29 C30 1.396(3) . ?
C30 H30 0.9500 . ?
C31 H31A 0.9900 . ?
C31 H31B 0.9900 . ?
C31 C32 1.516(3) . ?
C32 C33 1.382(4) . ?
C32 C37 1.381(3) . ?
C33 H33 0.9500 . ?
C33 C34 1.379(4) . ?
C34 H34 0.9500 . ?
C34 C35 1.365(5) . ?
C35 H35 0.9500 . ?
C35 C36 1.351(4) . ?
C36 H36 0.9500 . ?
C36 C37 1.389(4) . ?
C37 H37 0.9500 . ?
Br2 C72 1.892(2) . ?
O4 N4 1.2753(19) . ?
O5 C45 1.226(2) . ?
O6 C68 1.216(2) . ?
N3 C38 1.402(2) . ?
N3 C45 1.376(2) . ?
N3 C46 1.455(2) . ?
N4 C44 1.327(2) . ?
N4 C53 1.505(2) . ?
C38 C39 1.379(3) . ?
C38 C43 1.411(2) . ?
C39 H39 0.9500 . ?
C39 C40 1.397(3) . ?
C40 H40 0.9500 . ?
C40 C41 1.393(3) . ?
C41 H41 0.9500 . ?
C41 C42 1.395(3) . ?
C42 H42 0.9500 . ?
C42 C43 1.391(3) . ?
C43 C44 1.443(2) . ?
C44 C45 1.499(2) . ?
C46 H46A 0.9900 . ?
C46 H46B 0.9900 . ?
C46 C47 1.511(3) . ?
C47 C48 1.396(3) . ?
C47 C52 1.384(3) . ?
C48 H48 0.9500 . ?
C48 C49 1.378(4) . ?
C49 H49 0.9500 . ?
C49 C50 1.398(5) . ?
C50 H50 0.9500 . ?
C50 C51 1.371(4) . ?
C51 H51 0.9500 . ?
C51 C52 1.384(3) . ?
C52 H52 0.9500 . ?
C53 H53 1.0000 . ?
C53 C54 1.510(2) . ?
C53 C60 1.545(2) . ?
C54 C55 1.397(2) . ?
C54 C59 1.393(3) . ?
C55 H55 0.9500 . ?
C55 C56 1.390(3) . ?
C56 H56 0.9500 . ?
C56 C57 1.377(3) . ?
C57 H57 0.9500 . ?
C57 C58 1.390(3) . ?
C58 H58 0.9500 . ?
C58 C59 1.389(3) . ?
C59 H59 0.9500 . ?
C60 H60 1.0000 . ?
C60 C61 1.518(2) . ?
C60 C67 1.532(2) . ?
C61 C62 1.392(3) . ?
C61 C66 1.388(3) . ?
C62 H62 0.9500 . ?
C62 C63 1.391(3) . ?
C63 H63 0.9500 . ?
C63 C64 1.377(4) . ?
C64 H64 0.9500 . ?
C64 C65 1.378(4) . ?
C65 H65 0.9500 . ?
C65 C66 1.390(3) . ?
C66 H66 0.9500 . ?
C67 H67A 0.9900 . ?
C67 H67B 0.9900 . ?
C67 C68 1.516(3) . ?
C68 C69 1.495(3) . ?
C69 C70 1.387(3) . ?
C69 C74 1.402(3) . ?
C70 H70 0.9500 . ?
C70 C71 1.389(3) . ?
C71 H71 0.9500 . ?
C71 C72 1.384(3) . ?
C72 C73 1.378(3) . ?
C73 H73 0.9500 . ?
C73 C74 1.383(3) . ?
C74 H74 0.9500 . ?

loop_
_platon_squeeze_void_nr
_platon_squeeze_void_average_x
_platon_squeeze_void_average_y
_platon_squeeze_void_average_z
_platon_squeeze_void_volume
_platon_squeeze_void_count_electrons
_platon_squeeze_void_content
1 -0.001 0.327 0.512 22 0 ' '
2 0.000 0.500 0.000 138 4 ' '
3 0.001 0.673 0.488 22 0 ' '
4 0.462 0.601 0.963 11 0 ' '
5 0.539 0.395 0.038 11 0 ' '
